data_7041889
loop_
_publ_author_name
'Tanimoto, Hiroki'
'Fujiwara, Taro'
'Mori, Junta'
'Nagao, Tomohiko'
'Nishiyama, Yasuhiro'
'Morimoto, Tsumoru'
'Ito, Shunichiro'
'Tanaka, Kazuo'
'Chujo, Yoshiki'
'Kakiuchi, Kiyomi'

_publ_section_title
;
 Extended germa[N]pericyclynes: synthesis and characterization.
;
_journal_issue 7
_journal_name_full 'Dalton transactions (Cambridge, England : 2003)'
_journal_page_first 2281
_journal_page_last 2288
_journal_paper_doi 10.1039/c6dt04633a
_journal_volume 46
_journal_year 2017
_chemical_formula_moiety 'C80 H40 Ge5, C6'
_chemical_formula_sum 'C86 H40 Ge5'
_chemical_formula_weight 1436.21
_chemical_name_common 'Ext_PhGe[5] with hexane'
_chemical_name_systematic 'extended decaphenyl germa[5]pericyclyne'
_space_group_crystal_system orthorhombic
_space_group_IT_number 62
_space_group_name_Hall '-P 2ac 2n'
_space_group_name_H-M_alt 'P n m a'
_symmetry_space_group_name_Hall '-P 2ac 2n'
_symmetry_space_group_name_H-M 'P n m a'
_atom_sites_solution_hydrogens geom
_atom_sites_solution_primary direct
_atom_sites_solution_secondary difmap
_audit_update_record
;
2016-11-12 deposited with the CCDC.
2017-01-16 downloaded from the CCDC.
;
_cell_angle_alpha 90.0000
_cell_angle_beta 90.0000
_cell_angle_gamma 90.0000
_cell_formula_units_Z 4
_cell_length_a 30.1774(6)
_cell_length_b 27.4706(5)
_cell_length_c 8.96993(16)
_cell_measurement_reflns_used 73340
_cell_measurement_temperature 123
_cell_measurement_theta_max 25.36
_cell_measurement_theta_min 3.03
_cell_volume 7436.0(2)
_computing_cell_refinement 'RAPID AUTO'
_computing_data_collection 'RAPID AUTO (Rigaku, ????)'
_computing_data_reduction 'RAPID AUTO'
_computing_molecular_graphics 'CrystalStructure 4.2'
_computing_publication_material 'CrystalStructure 4.2 (Rigaku, 2015)'
_computing_structure_refinement 'SHELXL Version 2014/7 (Sheldrick, 2008)'
_computing_structure_solution 'SHELXT Version 2014/5 (Sheldrick, 2014)'
_diffrn_ambient_temperature 123
_diffrn_detector_area_resol_mean 10.000
_diffrn_measured_fraction_theta_full 0.998
_diffrn_measured_fraction_theta_max 0.998
_diffrn_measurement_device_type 'Rigaku R-AXIS RAPID'
_diffrn_measurement_method \w
_diffrn_radiation_type 'Mo K\a'
_diffrn_radiation_wavelength 0.71075
_diffrn_reflns_av_R_equivalents 0.0502
_diffrn_reflns_Laue_measured_fraction_full 0.998
_diffrn_reflns_Laue_measured_fraction_max 0.998
_diffrn_reflns_limit_h_max 36
_diffrn_reflns_limit_h_min -36
_diffrn_reflns_limit_k_max 33
_diffrn_reflns_limit_k_min -33
_diffrn_reflns_limit_l_max 10
_diffrn_reflns_limit_l_min -10
_diffrn_reflns_number 100653
_diffrn_reflns_point_group_measured_fraction_full 0.998
_diffrn_reflns_point_group_measured_fraction_max 0.998
_diffrn_reflns_theta_full 25.242
_diffrn_reflns_theta_max 25.351
_diffrn_reflns_theta_min 3.030
_diffrn_standards_number 0
_exptl_absorpt_coefficient_mu 2.038
_exptl_absorpt_correction_T_max 0.903
_exptl_absorpt_correction_T_min 0.736
_exptl_absorpt_correction_type multi-scan
_exptl_absorpt_process_details 'ABSCOR (Rigaku, 1995)'
_exptl_crystal_colour colorless
_exptl_crystal_density_diffrn 1.283
_exptl_crystal_density_method 'not measured'
_exptl_crystal_description prism
_exptl_crystal_F_000 2864.00
_exptl_crystal_size_max 0.120
_exptl_crystal_size_mid 0.090
_exptl_crystal_size_min 0.050
_refine_diff_density_max 1.15
_refine_diff_density_min -1.14
_refine_ls_extinction_method none
_refine_ls_goodness_of_fit_ref 1.034
_refine_ls_hydrogen_treatment mixed
_refine_ls_number_parameters 504
_refine_ls_number_reflns 6951
_refine_ls_number_restraints 0
_refine_ls_R_factor_all 0.0590
_refine_ls_R_factor_gt 0.0467
_refine_ls_shift/su_max 0.001
_refine_ls_structure_factor_coef Fsqd
_refine_ls_weighting_details 'w = 1/[\s^2^(Fo^2^)+(0.0453P)^2^+20.4757P] where P=(Fo^2^+2Fc^2^)/3'
_refine_ls_weighting_scheme calc
_refine_ls_wR_factor_gt 0.1074
_refine_ls_wR_factor_ref 0.1136
_reflns_Friedel_coverage 0.000
_reflns_number_gt 5771
_reflns_number_total 6951
_reflns_threshold_expression F^2^>2.0\s(F^2^)
_cod_data_source_file c6dt04633a2.cif
_cod_data_source_block Extended-Diphenyl-Ge5
_cod_depositor_comments 'Adding full bibliography for 7041886--7041889.cif.'
_cod_database_code 7041889

loop_
_space_group_symop_id
_space_group_symop_operation_xyz
1 +X,+Y,+Z
2 1/2+X,1/2-Y,1/2-Z
3 -X,1/2+Y,-Z
4 1/2-X,-Y,1/2+Z
5 -X,-Y,-Z
6 -1/2-X,-1/2+Y,-1/2+Z
7 +X,-1/2-Y,+Z
8 -1/2+X,+Y,-1/2-Z

loop_
_atom_site_label
_atom_site_type_symbol
_atom_site_fract_x
_atom_site_fract_y
_atom_site_fract_z
_atom_site_U_iso_or_equiv
_atom_site_adp_type
_atom_site_occupancy
_atom_site_site_symmetry_order
_atom_site_calc_flag
_atom_site_refinement_flags_posn
_atom_site_refinement_flags_adp
_atom_site_refinement_flags_occupancy
_atom_site_disorder_assembly
_atom_site_disorder_group
Ge1 Ge 0.79643(2) 0.7500 0.42905(5) 0.02518(13) Uani 1 2 d S T P A .
Ge2 Ge 0.65258(2) 0.57074(2) 0.84688(4) 0.03111(12) Uani 1 1 d . . . . .
Ge3 Ge 0.44164(2) 0.61167(2) 0.41292(5) 0.05855(18) Uani 1 1 d . . . . .
C1 C 0.76467(12) 0.69718(13) 0.5184(4) 0.0299(8) Uani 1 1 d . . . . .
C2 C 0.74083(12) 0.67097(12) 0.5884(4) 0.0282(7) Uani 1 1 d . . . . .
C3 C 0.71360(12) 0.64103(13) 0.6700(4) 0.0300(8) Uani 1 1 d . . . . .
C4 C 0.68930(12) 0.61544(14) 0.7416(4) 0.0351(8) Uani 1 1 d . . . . .
C5 C 0.59823(12) 0.57047(14) 0.7391(4) 0.0352(8) Uani 1 1 d . . . . .
C6 C 0.56423(12) 0.57519(15) 0.6704(4) 0.0356(9) Uani 1 1 d . . . . .
C7 C 0.52610(13) 0.58300(17) 0.5898(4) 0.0428(10) Uani 1 1 d . . . . .
C8 C 0.49314(14) 0.5914(2) 0.5194(4) 0.0547(13) Uani 1 1 d . . . . .
C9 C 0.44225(16) 0.6809(3) 0.4208(6) 0.0645(15) Uani 1 1 d . . . . .
C10 C 0.44256(15) 0.7241(3) 0.4215(5) 0.0673(17) Uani 1 1 d . . . . .
C11 C 0.78667(17) 0.7500 0.2165(5) 0.0319(11) Uani 1 2 d S T P . .
C12 C 0.8205(3) 0.7500 0.1170(8) 0.093(3) Uani 1 2 d S T P . .
H12 H 0.8502 0.7500 0.1516 0.112 Uiso 1 2 calc R U P . .
C13 C 0.8119(4) 0.7500 -0.0355(9) 0.116(4) Uani 1 2 d S T P . .
H13 H 0.8359 0.7500 -0.1041 0.139 Uiso 1 2 calc R U P . .
C14 C 0.7701(4) 0.7500 -0.0870(8) 0.074(2) Uani 1 2 d S T P . .
H14 H 0.7644 0.7500 -0.1911 0.089 Uiso 1 2 calc R U P . .
C15 C 0.7370(3) 0.7500 0.0097(9) 0.114(4) Uani 1 2 d S T P . .
H15 H 0.7074 0.7500 -0.0258 0.136 Uiso 1 2 calc R U P . .
C16 C 0.7450(3) 0.7500 0.1629(8) 0.095(3) Uani 1 2 d S T P . .
H16 H 0.7207 0.7500 0.2302 0.114 Uiso 1 2 calc R U P . .
C17 C 0.85644(17) 0.7500 0.4996(6) 0.0381(13) Uani 1 2 d S T P . .
C18 C 0.8698(3) 0.7844(4) 0.6054(11) 0.053(2) Uani 0.5 1 d . . P A -1
H18 H 0.8497 0.8089 0.6371 0.064 Uiso 0.5 1 calc R U P A -1
C19 C 0.9120(3) 0.7831(4) 0.6640(11) 0.063(3) Uani 0.5 1 d . . P A -1
H19 H 0.9205 0.8059 0.7383 0.075 Uiso 0.5 1 calc R U P A -1
C21 C 0.9290(5) 0.7183(7) 0.510(2) 0.159(9) Uani 0.5 1 d . . P A -1
H21 H 0.9500 0.6954 0.4739 0.190 Uiso 0.5 1 calc R U P A -1
C22 C 0.8865(4) 0.7189(6) 0.4513(19) 0.126(7) Uani 0.5 1 d . . P A -1
H22 H 0.8789 0.6965 0.3749 0.151 Uiso 0.5 1 calc R U P A -1
C20 C 0.9408(3) 0.7500 0.6168(12) 0.091(3) Uani 1 2 d S T P . .
H20 H 0.963(3) 0.7500 0.657(10) 0.09(3) Uiso 1 2 d S . P . .
C23 C 0.68256(12) 0.50899(15) 0.8372(4) 0.0358(9) Uani 1 1 d . . . . .
C24 C 0.70659(18) 0.49552(17) 0.7158(6) 0.0624(14) Uani 1 1 d . . . . .
H24 H 0.7084 0.5170 0.6331 0.075 Uiso 1 1 calc R U . . .
C25 C 0.7285(2) 0.45158(19) 0.7094(6) 0.0705(16) Uani 1 1 d . . . . .
H25 H 0.7451 0.4433 0.6231 0.085 Uiso 1 1 calc R U . . .
C26 C 0.72648(19) 0.4207(2) 0.8230(6) 0.0688(15) Uani 1 1 d . . . . .
H26 H 0.7388 0.3890 0.8154 0.083 Uiso 1 1 calc R U . . .
C27 C 0.7064(3) 0.4356(3) 0.9499(8) 0.126(4) Uani 1 1 d . . . . .
H27 H 0.7075 0.4154 1.0358 0.151 Uiso 1 1 calc R U . . .
C28 C 0.6844(3) 0.4797(2) 0.9569(7) 0.113(3) Uani 1 1 d . . . . .
H28 H 0.6705 0.4894 1.0471 0.135 Uiso 1 1 calc R U . . .
C29 C 0.64137(13) 0.59398(15) 1.0463(4) 0.0377(9) Uani 1 1 d . . . . .
C30 C 0.6049(2) 0.5777(3) 1.1225(7) 0.099(3) Uani 1 1 d . . . . .
H30 H 0.5846 0.5562 1.0754 0.119 Uiso 1 1 calc R U . . .
C31 C 0.5974(3) 0.5927(3) 1.2686(7) 0.123(3) Uani 1 1 d . . . . .
H31 H 0.5725 0.5804 1.3213 0.148 Uiso 1 1 calc R U . . .
C32 C 0.6249(2) 0.6241(2) 1.3361(5) 0.0694(15) Uani 1 1 d . . . . .
H32 H 0.6187 0.6355 1.4339 0.083 Uiso 1 1 calc R U . . .
C33 C 0.66123(17) 0.6392(2) 1.2638(5) 0.0630(14) Uani 1 1 d . . . . .
H33 H 0.6815 0.6604 1.3125 0.076 Uiso 1 1 calc R U . . .
C34 C 0.66962(14) 0.62433(19) 1.1185(5) 0.0509(11) Uani 1 1 d . . . . .
H34 H 0.6955 0.6356 1.0690 0.061 Uiso 1 1 calc R U . . .
C35A C 0.4456(6) 0.6019(5) 0.207(2) 0.039(3) Uani 0.526(8) 1 d . . P B 1
C36A C 0.4856(3) 0.6094(5) 0.1345(11) 0.075(4) Uani 0.526(8) 1 d . . P B 1
C37A C 0.4881(3) 0.6012(6) -0.0213(11) 0.087(4) Uani 0.526(8) 1 d . . P B 1
C38A C 0.4529(4) 0.5867(9) -0.0935(15) 0.088(6) Uani 0.526(8) 1 d . . P B 1
C39A C 0.4116(3) 0.5728(5) -0.0280(9) 0.063(3) Uani 0.526(8) 1 d . . P B 1
C40A C 0.4086(3) 0.5825(4) 0.1283(11) 0.045(3) Uani 0.526(8) 1 d . . P B 1
C35B C 0.4503(7) 0.5817(5) 0.207(2) 0.039(4) Uani 0.474(8) 1 d . . P B 2
C36B C 0.4763(3) 0.5436(4) 0.1743(12) 0.058(3) Uani 0.474(8) 1 d . . P B 2
C37B C 0.4820(4) 0.5271(5) 0.0244(14) 0.069(4) Uani 0.474(8) 1 d . . P B 2
C38B C 0.4595(5) 0.5512(5) -0.0855(12) 0.056(3) Uani 0.474(8) 1 d . . P B 2
C39B C 0.4330(8) 0.5906(9) -0.060(3) 0.107(8) Uiso 0.474(8) 1 d . . P B 2
C40B C 0.4295(9) 0.6089(8) 0.0933(14) 0.145(12) Uani 0.474(8) 1 d . . P B 2
C41 C 0.38948(14) 0.5888(3) 0.5150(5) 0.0671(17) Uani 1 1 d . . . . .
C42 C 0.35524(17) 0.6215(3) 0.5485(6) 0.088(2) Uani 1 1 d . . . . .
H42 H 0.3578 0.6548 0.5211 0.105 Uiso 1 1 calc R U . . .
C43 C 0.31761(19) 0.6050(4) 0.6222(7) 0.114(3) Uani 1 1 d . . . . .
H43 H 0.2948 0.6274 0.6473 0.136 Uiso 1 1 calc R U . . .
C44 C 0.3130(2) 0.5574(5) 0.6589(8) 0.126(4) Uani 1 1 d . . . . .
H44 H 0.2868 0.5465 0.7070 0.151 Uiso 1 1 calc R U . . .
C45 C 0.3464(2) 0.5246(4) 0.6263(8) 0.117(3) Uani 1 1 d . . . . .
H45 H 0.3432 0.4914 0.6534 0.140 Uiso 1 1 calc R U . . .
C46 C 0.38456(18) 0.5401(3) 0.5543(6) 0.088(2) Uani 1 1 d . . . . .
H46 H 0.4074 0.5174 0.5318 0.106 Uiso 1 1 calc R U . . .
C47 C 0.6345(5) 0.7500 0.5612(19) 0.135(5) Uani 1 2 d S T P . .
C48 C 0.6015(9) 0.7500 0.672(3) 0.289(15) Uani 1 2 d S T P . .
C49 C 0.6071(7) 0.7500 0.819(2) 0.178(8) Uani 1 2 d S T P . .
C50 C 0.5771(6) 0.7500 0.940(3) 0.214(10) Uani 1 2 d S T P . .
C51 C 0.5805(8) 0.7500 1.082(2) 0.244(12) Uani 1 2 d S T P . .
C52 C 0.5504(5) 0.7500 1.211(2) 0.203(8) Uani 1 2 d S T P . .

loop_
_atom_site_aniso_label
_atom_site_aniso_U_11
_atom_site_aniso_U_22
_atom_site_aniso_U_33
_atom_site_aniso_U_23
_atom_site_aniso_U_13
_atom_site_aniso_U_12
Ge1 0.0282(3) 0.0263(3) 0.0210(2) 0.000 0.0047(2) 0.000
Ge2 0.0285(2) 0.0387(2) 0.0261(2) 0.00561(16) 0.00196(15) -0.00332(17)
Ge3 0.0281(2) 0.1206(5) 0.0269(2) 0.0078(3) 0.00006(17) 0.0027(3)
C1 0.0370(19) 0.0261(18) 0.0268(17) -0.0021(15) 0.0010(15) 0.0003(16)
C2 0.0341(18) 0.0251(18) 0.0253(17) -0.0023(15) -0.0013(15) 0.0012(15)
C3 0.0312(18) 0.0305(19) 0.0284(18) -0.0026(15) 0.0003(15) 0.0009(15)
C4 0.0349(19) 0.041(2) 0.0298(18) 0.0001(17) 0.0004(16) -0.0028(17)
C5 0.035(2) 0.041(2) 0.0302(19) 0.0051(17) 0.0055(16) -0.0042(17)
C6 0.0293(19) 0.051(2) 0.0263(18) 0.0036(17) 0.0053(16) -0.0036(17)
C7 0.033(2) 0.070(3) 0.0260(18) 0.0016(19) 0.0078(17) -0.004(2)
C8 0.033(2) 0.104(4) 0.028(2) 0.007(2) 0.0019(18) 0.000(2)
C9 0.040(3) 0.107(5) 0.047(3) 0.014(3) 0.000(2) 0.012(3)
C10 0.028(2) 0.135(6) 0.039(2) 0.005(3) 0.0003(18) 0.007(3)
C11 0.036(3) 0.038(3) 0.022(2) 0.000 0.005(2) 0.000
C12 0.055(5) 0.192(11) 0.032(4) 0.000 0.016(3) 0.000
C13 0.113(8) 0.207(13) 0.027(4) 0.000 0.028(5) 0.000
C14 0.129(8) 0.068(5) 0.025(3) 0.000 -0.009(4) 0.000
C15 0.080(6) 0.217(13) 0.044(5) 0.000 -0.028(5) 0.000
C16 0.048(4) 0.205(11) 0.031(4) 0.000 -0.001(3) 0.000
C17 0.030(3) 0.055(4) 0.029(3) 0.000 0.003(2) 0.000
C18 0.043(5) 0.058(6) 0.058(6) -0.024(5) -0.001(4) 0.000(4)
C19 0.037(5) 0.095(8) 0.056(6) -0.023(6) -0.010(4) -0.008(5)
C21 0.072(8) 0.215(19) 0.188(18) -0.130(16) -0.069(11) 0.086(10)
C22 0.069(8) 0.142(13) 0.167(15) -0.101(11) -0.066(9) 0.058(8)
C20 0.038(4) 0.153(10) 0.084(6) 0.000 -0.025(5) 0.000
C23 0.0324(19) 0.045(2) 0.0299(19) 0.0051(17) -0.0040(16) 0.0017(17)
C24 0.092(4) 0.042(3) 0.053(3) 0.004(2) 0.026(3) 0.002(3)
C25 0.098(4) 0.055(3) 0.058(3) -0.002(3) 0.029(3) 0.015(3)
C26 0.082(4) 0.068(3) 0.056(3) 0.014(3) 0.010(3) 0.035(3)
C27 0.184(8) 0.110(6) 0.084(5) 0.056(4) 0.061(5) 0.098(6)
C28 0.165(7) 0.101(5) 0.071(4) 0.049(4) 0.062(4) 0.084(5)
C29 0.043(2) 0.042(2) 0.0283(19) 0.0050(17) 0.0026(17) 0.0016(18)
C30 0.098(5) 0.134(6) 0.064(3) -0.041(4) 0.050(3) -0.065(4)
C31 0.145(7) 0.154(7) 0.071(4) -0.045(5) 0.074(5) -0.079(6)
C32 0.097(4) 0.078(4) 0.033(2) -0.003(2) 0.016(3) 0.006(3)
C33 0.056(3) 0.087(4) 0.046(3) -0.020(3) -0.013(2) 0.014(3)
C34 0.037(2) 0.076(3) 0.040(2) -0.010(2) -0.0004(19) 0.001(2)
C35A 0.031(5) 0.051(9) 0.036(6) 0.001(7) 0.001(4) 0.006(7)
C36A 0.041(5) 0.140(11) 0.043(5) -0.019(6) 0.011(4) -0.004(6)
C37A 0.057(6) 0.165(13) 0.039(5) -0.020(7) 0.018(5) -0.010(7)
C38A 0.040(7) 0.177(19) 0.048(6) 0.030(9) -0.005(6) -0.019(9)
C39A 0.039(5) 0.123(10) 0.027(4) 0.002(5) 0.003(4) -0.027(6)
C40A 0.039(4) 0.071(7) 0.027(5) 0.011(4) -0.003(3) -0.016(4)
C35B 0.041(7) 0.046(9) 0.031(5) 0.010(8) 0.003(4) 0.009(8)
C36B 0.055(6) 0.060(7) 0.060(6) -0.008(5) -0.008(5) -0.002(5)
C37B 0.057(6) 0.077(8) 0.073(8) -0.026(7) 0.000(6) -0.012(6)
C38B 0.085(9) 0.051(7) 0.033(5) 0.008(5) 0.018(5) -0.010(6)
C40B 0.25(3) 0.16(2) 0.023(7) 0.004(9) -0.012(11) 0.14(2)
C41 0.027(2) 0.148(6) 0.025(2) 0.009(3) -0.0014(17) -0.002(3)
C42 0.047(3) 0.159(7) 0.057(3) 0.009(4) 0.014(3) -0.001(4)
C43 0.040(3) 0.240(11) 0.061(4) 0.022(5) 0.020(3) 0.003(5)
C44 0.037(3) 0.269(13) 0.073(4) 0.054(6) 0.005(3) -0.021(5)
C45 0.059(4) 0.192(9) 0.100(5) 0.040(6) 0.002(4) -0.038(5)
C46 0.048(3) 0.159(7) 0.058(3) 0.011(4) -0.003(3) -0.016(4)
C47 0.117(10) 0.105(9) 0.182(14) 0.000 0.009(10) 0.000
C48 0.22(3) 0.41(4) 0.24(3) 0.000 0.10(2) 0.000
C49 0.149(15) 0.26(2) 0.123(13) 0.000 -0.024(12) 0.000
C50 0.127(13) 0.36(3) 0.151(16) 0.000 0.021(13) 0.000
C51 0.23(2) 0.39(4) 0.116(14) 0.000 0.011(16) 0.000
C52 0.131(13) 0.30(3) 0.175(17) 0.000 0.045(12) 0.000

loop_
_atom_type_symbol
_atom_type_description
_atom_type_scat_dispersion_real
_atom_type_scat_dispersion_imag
_atom_type_scat_source
C C 0.0033 0.0016
;
International Tables for Crystallography
(Vol. C, Tables 4.2.6.8 and 6.1.1.4)
;
H H 0.0000 0.0000
;
International Tables for Crystallography
(Vol. C, Table 6.1.1.4)
;
Ge Ge 0.1547 1.8001
;
International Tables for Crystallography
(Vol. C, Tables 4.2.6.8 and 6.1.1.4)
;

loop_
_geom_angle_atom_site_label_1
_geom_angle_atom_site_label_2
_geom_angle_atom_site_label_3
_geom_angle
_geom_angle_site_symmetry_1
_geom_angle_site_symmetry_3
C1 Ge1 C1 98.5(2) 7_575 .
C1 Ge1 C17 109.53(14) 7_575 .
C1 Ge1 C17 109.53(14) . .
C1 Ge1 C11 109.71(14) 7_575 .
C1 Ge1 C11 109.71(14) . .
C17 Ge1 C11 118.1(2) . .
C5 Ge2 C4 104.58(16) . .
C5 Ge2 C23 112.25(16) . .
C4 Ge2 C23 105.82(16) . .
C5 Ge2 C29 108.73(16) . .
C4 Ge2 C29 110.39(17) . .
C23 Ge2 C29 114.57(16) . .
C35A Ge3 C9 100.3(4) . .
C35A Ge3 C8 113.6(5) . .
C9 Ge3 C8 105.4(2) . .
C35A Ge3 C41 118.3(6) . .
C9 Ge3 C41 108.5(3) . .
C8 Ge3 C41 109.43(19) . .
C9 Ge3 C35B 115.8(5) . .
C8 Ge3 C35B 103.3(5) . .
C41 Ge3 C35B 113.8(6) . .
C2 C1 Ge1 167.7(3) . .
C1 C2 C3 179.5(4) . .
C4 C3 C2 178.9(4) . .
C3 C4 Ge2 175.6(3) . .
C6 C5 Ge2 173.6(4) . .
C5 C6 C7 177.0(5) . .
C8 C7 C6 177.9(5) . .
C7 C8 Ge3 174.0(5) . .
C10 C9 Ge3 178.2(5) . .
C9 C10 C10 179.5(4) . 7_575
C16 C11 C12 117.9(6) . .
C16 C11 Ge1 119.7(4) . .
C12 C11 Ge1 122.4(5) . .
C11 C12 C13 120.4(8) . .
C11 C12 H12 119.8 . .
C13 C12 H12 119.8 . .
C14 C13 C12 120.9(8) . .
C14 C13 H13 119.6 . .
C12 C13 H13 119.6 . .
C15 C14 C13 118.9(7) . .
C15 C14 H14 120.6 . .
C13 C14 H14 120.6 . .
C14 C15 C16 121.1(8) . .
C14 C15 H15 119.5 . .
C16 C15 H15 119.5 . .
C11 C16 C15 120.9(7) . .
C11 C16 H16 119.6 . .
C15 C16 H16 119.6 . .
C22 C17 C18 117.5(7) . .
C22 C17 Ge1 122.8(6) . .
C18 C17 Ge1 119.7(5) . .
C19 C18 C17 120.4(8) . .
C19 C18 H18 119.8 . .
C17 C18 H18 119.8 . .
C20 C19 C18 120.1(9) . .
C20 C19 H19 119.9 . .
C18 C19 H19 119.9 . .
C20 C21 C22 120.5(12) . .
C20 C21 H21 119.8 . .
C22 C21 H21 119.8 . .
C17 C22 C21 121.4(11) . .
C17 C22 H22 119.3 . .
C21 C22 H22 119.3 . .
C19 C20 C21 120.0(9) . .
C19 C20 H20 116(4) . .
C21 C20 H20 124(4) . .
C28 C23 C24 117.1(4) . .
C28 C23 Ge2 120.8(4) . .
C24 C23 Ge2 121.8(3) . .
C23 C24 C25 121.8(4) . .
C23 C24 H24 119.1 . .
C25 C24 H24 119.1 . .
C26 C25 C24 120.4(5) . .
C26 C25 H25 119.8 . .
C24 C25 H25 119.8 . .
C25 C26 C27 118.3(5) . .
C25 C26 H26 120.9 . .
C27 C26 H26 120.9 . .
C26 C27 C28 121.2(5) . .
C26 C27 H27 119.4 . .
C28 C27 H27 119.4 . .
C23 C28 C27 120.6(5) . .
C23 C28 H28 119.7 . .
C27 C28 H28 119.7 . .
C34 C29 C30 117.8(4) . .
C34 C29 Ge2 122.4(3) . .
C30 C29 Ge2 119.7(4) . .
C29 C30 C31 120.2(6) . .
C29 C30 H30 119.9 . .
C31 C30 H30 119.9 . .
C32 C31 C30 121.0(6) . .
C32 C31 H31 119.5 . .
C30 C31 H31 119.5 . .
C33 C32 C31 119.1(5) . .
C33 C32 H32 120.4 . .
C31 C32 H32 120.4 . .
C32 C33 C34 120.8(5) . .
C32 C33 H33 119.6 . .
C34 C33 H33 119.6 . .
C29 C34 C33 121.0(4) . .
C29 C34 H34 119.5 . .
C33 C34 H34 119.5 . .
C36A C35A C40A 120.4(14) . .
C36A C35A Ge3 119.8(12) . .
C40A C35A Ge3 119.6(11) . .
C35A C36A C37A 119.1(11) . .
C38A C37A C36A 119.5(10) . .
C37A C38A C39A 125.9(11) . .
C38A C39A C40A 114.1(10) . .
C35A C40A C39A 120.4(10) . .
C36B C35B C40B 120.8(16) . .
C36B C35B Ge3 126.2(12) . .
C40B C35B Ge3 112.7(11) . .
C35B C36B C37B 121.6(12) . .
C38B C37B C36B 117.9(11) . .
C38B C37B C37B 119.9(12) . 5_665
C36B C37B C37B 122.2(13) . 5_665
C37B C38B C39B 123.6(13) . .
C38B C39B C40B 117.9(18) . .
C35B C40B C39B 117.9(16) . .
C46 C41 C42 118.9(5) . .
C46 C41 Ge3 121.4(4) . .
C42 C41 Ge3 119.6(5) . .
C43 C42 C41 119.6(8) . .
C43 C42 H42 120.2 . .
C41 C42 H42 120.2 . .
C44 C43 C42 121.0(8) . .
C44 C43 H43 119.5 . .
C42 C43 H43 119.5 . .
C43 C44 C45 120.2(7) . .
C43 C44 H44 119.9 . .
C45 C44 H44 119.9 . .
C44 C45 C46 120.2(9) . .
C44 C45 H45 119.9 . .
C46 C45 H45 119.9 . .
C45 C46 C41 120.1(7) . .
C45 C46 H46 120.0 . .
C41 C46 H46 120.0 . .
C49 C48 C47 127(3) . .
C48 C49 C50 133(2) . .
C51 C50 C49 136(2) . .
C50 C51 C52 137(2) . .

loop_
_geom_bond_atom_site_label_1
_geom_bond_atom_site_label_2
_geom_bond_distance
_geom_bond_site_symmetry_2
Ge1 C1 1.915(4) 7_575
Ge1 C1 1.915(4) .
Ge1 C17 1.919(5) .
Ge1 C11 1.929(5) .
Ge2 C5 1.904(4) .
Ge2 C4 1.905(4) .
Ge2 C23 1.924(4) .
Ge2 C29 1.929(4) .
Ge3 C35A 1.871(18) .
Ge3 C9 1.903(8) .
Ge3 C8 1.907(4) .
Ge3 C41 1.926(5) .
Ge3 C35B 2.036(19) .
C1 C2 1.196(5) .
C2 C3 1.374(5) .
C3 C4 1.202(5) .
C5 C6 1.204(5) .
C6 C7 1.376(5) .
C7 C8 1.201(6) .
C9 C10 1.188(8) .
C10 C10 1.420(15) 7_575
C11 C16 1.346(9) .
C11 C12 1.355(8) .
C12 C13 1.393(11) .
C12 H12 0.9500 .
C13 C14 1.343(13) .
C13 H13 0.9500 .
C14 C15 1.321(12) .
C14 H14 0.9500 .
C15 C16 1.395(10) .
C15 H15 0.9500 .
C16 H16 0.9500 .
C17 C22 1.320(12) .
C17 C18 1.400(9) .
C18 C19 1.378(13) .
C18 H18 0.9500 .
C19 C20 1.325(12) .
C19 H19 0.9500 .
C21 C20 1.343(15) .
C21 C22 1.385(16) .
C21 H21 0.9500 .
C22 H22 0.9500 .
C20 H20 0.77(9) .
C23 C28 1.342(6) .
C23 C24 1.360(6) .
C24 C25 1.377(7) .
C24 H24 0.9500 .
C25 C26 1.327(7) .
C25 H25 0.9500 .
C26 C27 1.352(8) .
C26 H26 0.9500 .
C27 C28 1.383(8) .
C27 H27 0.9500 .
C28 H28 0.9500 .
C29 C34 1.357(6) .
C29 C30 1.371(6) .
C30 C31 1.391(8) .
C30 H30 0.9500 .
C31 C32 1.342(8) .
C31 H31 0.9500 .
C32 C33 1.340(7) .
C32 H32 0.9500 .
C33 C34 1.389(6) .
C33 H33 0.9500 .
C34 H34 0.9500 .
C35A C36A 1.39(2) .
C35A C40A 1.42(2) .
C36A C37A 1.418(13) .
C37A C38A 1.307(16) .
C38A C39A 1.429(17) .
C39A C40A 1.430(13) .
C35B C36B 1.343(18) .
C35B C40B 1.41(2) .
C36B C37B 1.429(15) .
C37B C38B 1.366(18) .
C37B C37B 1.90(2) 5_665
C38B C39B 1.37(3) .
C39B C40B 1.47(3) .
C41 C46 1.390(9) .
C41 C42 1.403(8) .
C42 C43 1.391(8) .
C42 H42 0.9500 .
C43 C44 1.355(13) .
C43 H43 0.9500 .
C44 C45 1.382(12) .
C44 H44 0.9500 .
C45 C46 1.388(8) .
C45 H45 0.9500 .
C46 H46 0.9500 .
C47 C48 1.41(2) .
C48 C49 1.33(3) .
C49 C50 1.42(2) .
C50 C51 1.28(2) .
C51 C52 1.47(2) .

loop_
_geom_torsion_atom_site_label_1
_geom_torsion_atom_site_label_2
_geom_torsion_atom_site_label_3
_geom_torsion_atom_site_label_4
_geom_torsion
_geom_torsion_site_symmetry_1
_geom_torsion_site_symmetry_4
C16 C11 C12 C13 0.000(1) . .
Ge1 C11 C12 C13 180.000(0) . .
C11 C12 C13 C14 0.000(1) . .
C12 C13 C14 C15 0.0 . .
C13 C14 C15 C16 0.0 . .
C12 C11 C16 C15 0.000(1) . .
Ge1 C11 C16 C15 180.000(0) . .
C14 C15 C16 C11 0.0 . .
C22 C17 C18 C19 -4.8(17) . .
Ge1 C17 C18 C19 176.0(8) . .
C17 C18 C19 C20 2.2(16) . .
C18 C17 C22 C21 4(3) . .
Ge1 C17 C22 C21 -176.8(16) . .
C20 C21 C22 C17 -1(3) . .
C18 C19 C20 C21 1(2) . .
C22 C21 C20 C19 -2(3) . .
C28 C23 C24 C25 6.2(9) . .
Ge2 C23 C24 C25 179.3(4) . .
C23 C24 C25 C26 0.2(9) . .
C24 C25 C26 C27 -6.7(11) . .
C25 C26 C27 C28 6.7(13) . .
C24 C23 C28 C27 -6.1(11) . .
Ge2 C23 C28 C27 -179.3(7) . .
C26 C27 C28 C23 -0.2(15) . .
C34 C29 C30 C31 0.6(11) . .
Ge2 C29 C30 C31 177.3(7) . .
C29 C30 C31 C32 1.9(14) . .
C30 C31 C32 C33 -3.5(13) . .
C31 C32 C33 C34 2.7(10) . .
C30 C29 C34 C33 -1.4(8) . .
Ge2 C29 C34 C33 -178.0(4) . .
C32 C33 C34 C29 -0.2(8) . .
C9 Ge3 C35A C36A 74.4(11) . .
C8 Ge3 C35A C36A -37.6(12) . .
C41 Ge3 C35A C36A -168.0(10) . .
C9 Ge3 C35A C40A -111.3(10) . .
C8 Ge3 C35A C40A 136.7(10) . .
C41 Ge3 C35A C40A 6.3(13) . .
C40A C35A C36A C37A 5(2) . .
Ge3 C35A C36A C37A 179.1(11) . .
C35A C36A C37A C38A 0(2) . .
C36A C37A C38A C39A -7(3) . .
C37A C38A C39A C40A 9(3) . .
C36A C35A C40A C39A -3(2) . .
Ge3 C35A C40A C39A -177.3(9) . .
C38A C39A C40A C35A -3.3(19) . .
C40B C35B C36B C37B -4(3) . .
Ge3 C35B C36B C37B -176.4(11) . .
C35B C36B C37B C38B -0.8(19) . .
C35B C36B C37B C37B -179.2(14) . 5_665
C36B C37B C38B C39B 2(2) . .
C37B C37B C38B C39B -179.9(17) 5_665 .
C37B C38B C39B C40B 2(3) . .
C36B C35B C40B C39B 7(4) . .
Ge3 C35B C40B C39B -179(2) . .
C38B C39B C40B C35B -6(4) . .
C46 C41 C42 C43 1.1(8) . .
Ge3 C41 C42 C43 -180.0(5) . .
C41 C42 C43 C44 -1.7(10) . .
C42 C43 C44 C45 1.5(12) . .
C43 C44 C45 C46 -0.8(12) . .
C44 C45 C46 C41 0.2(10) . .
C42 C41 C46 C45 -0.4(8) . .
Ge3 C41 C46 C45 -179.3(5) . .
C47 C48 C49 C50 180.000(6) . .
C48 C49 C50 C51 180.000(6) . .
C49 C50 C51 C52 180.000(6) . .
